data_7212075
loop_
_publ_author_name
'Gjikaj, Mimoza'
'Leye, Johann-Christian'
'Xie, Tao'
'Brockner, Wolfgang'

_publ_section_title
;
 Structural and spectroscopic elucidation of imidazolium and pyridinium
 based hexachloridophosphates and niobates
;
_journal_issue 5
_journal_name_full CrystEngComm
_journal_page_first 1474
_journal_paper_doi 10.1039/b919368e
_journal_volume 12
_journal_year 2010
_chemical_formula_moiety '[C10NH16][PCl6]'
_chemical_formula_sum 'C10 H16 Cl6 N Nb'
_chemical_formula_weight 455.85
_chemical_name_common
;
1-butyl-4-methylpyridinium hexachloridoniobate
;
_chemical_name_systematic
;
1-butyl-4-methylpyridinium hexachloridoniobate
;
_space_group_IT_number 14
_symmetry_cell_setting monoclinic
_symmetry_space_group_name_Hall '-P 2ybc'
_symmetry_space_group_name_H-M 'P 1 21/c 1'
_atom_sites_solution_hydrogens geom
_atom_sites_solution_primary direct
_atom_sites_solution_secondary difmap
_audit_creation_method SHELXL-97
_cell_angle_alpha 90.00
_cell_angle_beta 101.850(9)
_cell_angle_gamma 90.00
_cell_formula_units_Z 4
_cell_length_a 15.1731(19)
_cell_length_b 7.3248(7)
_cell_length_c 16.1930(18)
_cell_measurement_reflns_used 13394
_cell_measurement_temperature 293(2)
_cell_measurement_theta_max 25.o2
_cell_measurement_theta_min 1.00
_cell_volume 1761.3(3)
_computing_cell_refinement 'Stoe X-Area'
_computing_data_collection 'Stoe X-Area'
_computing_data_reduction 'Stoe X-Area'
_computing_molecular_graphics 'DIAMOND (Brandenburger, 1999)'
_computing_publication_material 'SHELXL-97 (Sheldrick, 1997)'
_computing_structure_refinement 'SHELXL-97 (Sheldrick, 1997)'
_computing_structure_solution 'SHELXS-97 (Sheldrick, 1990)'
_diffrn_ambient_temperature 293(2)
_diffrn_measured_fraction_theta_full 1.000
_diffrn_measured_fraction_theta_max 1.000
_diffrn_measurement_device_type 'STOE IPDS 2'
_diffrn_radiation_monochromator graphite
_diffrn_radiation_source 'fine-focus sealed tube'
_diffrn_radiation_type MoK\a
_diffrn_radiation_wavelength 0.71073
_diffrn_reflns_av_R_equivalents 0.0551
_diffrn_reflns_av_sigmaI/netI 0.0357
_diffrn_reflns_limit_h_max 18
_diffrn_reflns_limit_h_min -18
_diffrn_reflns_limit_k_max 8
_diffrn_reflns_limit_k_min -8
_diffrn_reflns_limit_l_max 19
_diffrn_reflns_limit_l_min -19
_diffrn_reflns_number 11551
_diffrn_reflns_theta_full 25.02
_diffrn_reflns_theta_max 25.02
_diffrn_reflns_theta_min 2.57
_exptl_absorpt_coefficient_mu 1.577
_exptl_absorpt_correction_type none
_exptl_crystal_colour yellow
_exptl_crystal_density_diffrn 1.719
_exptl_crystal_density_method 'not measured'
_exptl_crystal_description block
_exptl_crystal_F_000 904
_exptl_crystal_size_max 0.32
_exptl_crystal_size_mid 0.28
_exptl_crystal_size_min 0.26
_refine_diff_density_max 0.641
_refine_diff_density_min -0.547
_refine_diff_density_rms 0.069
_refine_ls_extinction_coef 0.0060(4)
_refine_ls_extinction_expression Fc^*^=kFc[1+0.001xFc^2^\l^3^/sin(2\q)]^-1/4^
_refine_ls_extinction_method SHELXL
_refine_ls_goodness_of_fit_ref 1.040
_refine_ls_hydrogen_treatment mixed
_refine_ls_matrix_type full
_refine_ls_number_parameters 203
_refine_ls_number_reflns 3106
_refine_ls_number_restraints 0
_refine_ls_restrained_S_all 1.040
_refine_ls_R_factor_all 0.0464
_refine_ls_R_factor_gt 0.0350
_refine_ls_shift/su_max 0.001
_refine_ls_shift/su_mean 0.000
_refine_ls_structure_factor_coef Fsqd
_refine_ls_weighting_details 'calc w=1/[\s^2^(Fo^2^)+(0.0279P)^2^+2.4597P] where P=(Fo^2^+2Fc^2^)/3'
_refine_ls_weighting_scheme calc
_refine_ls_wR_factor_gt 0.0763
_refine_ls_wR_factor_ref 0.0809
_reflns_number_gt 2567
_reflns_number_total 3106
_reflns_threshold_expression >2sigma(I)
_cod_data_source_file b919368e.txt
_cod_data_source_block C10H16Cl6NNb
_cod_original_sg_symbol_H-M P21/c
_cod_original_formula_sum 'C10 H16 Cl6 N1 Nb1'
_cod_database_code 7212075

loop_
_symmetry_equiv_pos_as_xyz
'x, y, z'
'-x, y+1/2, -z+1/2'
'-x, -y, -z'
'x, -y-1/2, z-1/2'

loop_
_atom_site_label
_atom_site_type_symbol
_atom_site_fract_x
_atom_site_fract_y
_atom_site_fract_z
_atom_site_U_iso_or_equiv
_atom_site_adp_type
_atom_site_occupancy
_atom_site_symmetry_multiplicity
_atom_site_calc_flag
_atom_site_refinement_flags
Nb Nb 0.71599(2) 0.32064(5) 0.557875(19) 0.03393(13) Uani 1 1 d .
Cl1 Cl 0.62016(9) 0.57027(17) 0.52808(7) 0.0652(3) Uani 1 1 d .
Cl2 Cl 0.59396(7) 0.11922(16) 0.52687(7) 0.0569(3) Uani 1 1 d .
Cl3 Cl 0.70300(8) 0.32130(15) 0.69943(6) 0.0529(3) Uani 1 1 d .
Cl4 Cl 0.84153(9) 0.5141(2) 0.59078(7) 0.0773(4) Uani 1 1 d .
Cl5 Cl 0.72998(8) 0.30930(15) 0.41625(6) 0.0521(3) Uani 1 1 d .
Cl6 Cl 0.81355(7) 0.06355(16) 0.58630(7) 0.0557(3) Uani 1 1 d .
N1 N 0.2216(2) 0.2265(4) 0.1579(2) 0.0467(8) Uani 1 1 d .
C2 C 0.2828(3) 0.3034(6) 0.1193(3) 0.0493(10) Uani 1 1 d .
C3 C 0.3696(3) 0.3244(6) 0.1594(3) 0.0498(10) Uani 1 1 d .
C4 C 0.3982(3) 0.2674(6) 0.2426(3) 0.0475(10) Uani 1 1 d .
C5 C 0.3334(4) 0.1829(6) 0.2791(3) 0.0553(11) Uani 1 1 d .
C6 C 0.2475(3) 0.1646(6) 0.2369(3) 0.0548(11) Uani 1 1 d .
C7 C 0.1254(4) 0.2100(8) 0.1130(4) 0.0670(14) Uani 1 1 d .
C8 C 0.0759(4) 0.3775(12) 0.1146(7) 0.185(8) Uani 1 1 d .
H8A H 0.0754(4) 0.414(5) 0.075(5) 0.222 Uiso 1 1 calc R
H8B H 0.033(6) 0.347(4) 0.1130(7) 0.222 Uiso 1 1 calc R
C9 C 0.0805(4) 0.5148(10) 0.1600(6) 0.152(6) Uani 1 1 d .
H9A H 0.133(4) 0.544(3) 0.1649(7) 0.182 Uiso 1 1 calc R
H9B H 0.0774(5) 0.471(4) 0.205(4) 0.182 Uiso 1 1 calc R
C10 C 0.0383(4) 0.6845(9) 0.1633(6) 0.115(3) Uani 1 1 d .
H10A H 0.0643(11) 0.746(3) 0.216(2) 0.172 Uiso 1 1 calc R
H10B H -0.026(3) 0.6659(12) 0.1598(6) 0.172 Uiso 1 1 calc R
H10C H 0.0473(5) 0.760(3) 0.116(2) 0.172 Uiso 1 1 calc R
C11 C 0.4924(4) 0.2960(9) 0.2914(4) 0.0719(15) Uani 1 1 d .
H2 H 0.263(3) 0.338(6) 0.069(3) 0.046(12) Uiso 1 1 d .
H3 H 0.409(3) 0.381(6) 0.130(3) 0.058(13) Uiso 1 1 d .
H5 H 0.348(3) 0.150(6) 0.328(3) 0.053(13) Uiso 1 1 d .
H6 H 0.202(3) 0.110(6) 0.257(3) 0.058(13) Uiso 1 1 d .
H7A H 0.106(6) 0.109(14) 0.130(6) 0.17(4) Uiso 1 1 d .
H7B H 0.131(5) 0.171(11) 0.061(5) 0.14(3) Uiso 1 1 d .
H11A H 0.528(4) 0.300(8) 0.253(4) 0.09(2) Uiso 1 1 d .
H11B H 0.493(5) 0.421(12) 0.314(5) 0.14(3) Uiso 1 1 d .
H11C H 0.510(5) 0.204(10) 0.337(5) 0.13(3) Uiso 1 1 d .

loop_
_atom_site_aniso_label
_atom_site_aniso_U_11
_atom_site_aniso_U_22
_atom_site_aniso_U_33
_atom_site_aniso_U_23
_atom_site_aniso_U_13
_atom_site_aniso_U_12
Nb 0.03918(19) 0.0349(2) 0.02812(18) -0.00060(13) 0.00780(12) -0.00877(14)
Cl1 0.0900(8) 0.0505(7) 0.0591(7) 0.0128(5) 0.0246(6) 0.0199(6)
Cl2 0.0474(5) 0.0603(7) 0.0582(6) 0.0070(5) -0.0005(5) -0.0231(5)
Cl3 0.0787(7) 0.0516(6) 0.0326(5) 0.0002(4) 0.0209(5) -0.0015(5)
Cl4 0.0832(8) 0.0908(10) 0.0543(7) -0.0012(6) 0.0055(6) -0.0574(8)
Cl5 0.0717(7) 0.0566(6) 0.0301(5) -0.0008(4) 0.0155(4) -0.0082(5)
Cl6 0.0543(6) 0.0668(7) 0.0482(6) 0.0089(5) 0.0159(5) 0.0171(5)
N1 0.059(2) 0.0371(18) 0.0442(19) -0.0079(15) 0.0116(16) 0.0064(16)
C2 0.066(3) 0.049(2) 0.034(2) 0.0028(19) 0.013(2) 0.014(2)
C3 0.064(3) 0.046(2) 0.045(2) 0.0027(19) 0.023(2) 0.006(2)
C4 0.058(2) 0.035(2) 0.049(2) -0.0014(17) 0.0100(19) 0.0111(19)
C5 0.087(3) 0.041(2) 0.037(2) 0.0080(19) 0.010(2) 0.010(2)
C6 0.072(3) 0.040(2) 0.055(3) 0.004(2) 0.021(2) -0.002(2)
C7 0.063(3) 0.058(3) 0.076(4) -0.021(3) 0.005(3) 0.001(3)
C8 0.050(3) 0.135(8) 0.340(19) -0.141(11) -0.031(6) 0.023(4)
C9 0.075(4) 0.096(6) 0.252(13) -0.099(7) -0.043(5) 0.028(4)
C10 0.060(3) 0.077(5) 0.201(9) -0.036(5) 0.013(4) 0.015(3)
C11 0.070(3) 0.073(4) 0.067(4) -0.001(3) 0.000(3) 0.011(3)

loop_
_atom_type_symbol
_atom_type_description
_atom_type_scat_dispersion_real
_atom_type_scat_dispersion_imag
_atom_type_scat_source
C C 0.0033 0.0016 'International Tables Vol C Tables 4.2.6.8 and 6.1.1.4'
Nb Nb -2.0727 0.6215 'International Tables Vol C Tables 4.2.6.8 and 6.1.1.4'
Cl Cl 0.1484 0.1585 'International Tables Vol C Tables 4.2.6.8 and 6.1.1.4'
N N 0.0061 0.0033 'International Tables Vol C Tables 4.2.6.8 and 6.1.1.4'
H H 0.0000 0.0000 'International Tables Vol C Tables 4.2.6.8 and 6.1.1.4'

loop_
_geom_angle_atom_site_label_1
_geom_angle_atom_site_label_2
_geom_angle_atom_site_label_3
_geom_angle
Cl1 Nb Cl2 91.02(5)
Cl1 Nb Cl3 91.53(4)
Cl2 Nb Cl3 89.39(4)
Cl1 Nb Cl4 90.92(6)
Cl2 Nb Cl4 178.04(5)
Cl3 Nb Cl4 90.23(4)
Cl1 Nb Cl5 90.18(4)
Cl2 Nb Cl5 89.68(4)
Cl3 Nb Cl5 178.06(4)
Cl4 Nb Cl5 90.64(4)
Cl1 Nb Cl6 179.16(4)
Cl2 Nb Cl6 88.62(4)
Cl3 Nb Cl6 89.22(4)
Cl4 Nb Cl6 89.44(5)
Cl5 Nb Cl6 89.06(4)
C6 N1 C2 119.4(4)
C6 N1 C7 120.2(4)
C2 N1 C7 120.4(4)
N1 C2 C3 121.5(4)
N1 C2 H2 116(3)
C3 C2 H2 123(3)
C2 C3 C4 120.6(4)
C2 C3 H3 118(3)
C4 C3 H3 121(3)
C3 C4 C5 116.0(4)
C3 C4 C11 122.8(5)
C5 C4 C11 121.2(5)
C6 C5 C4 121.5(4)
C6 C5 H5 121(3)
C4 C5 H5 118(3)
N1 C6 C5 121.0(4)
N1 C6 H6 114(3)
C5 C6 H6 125(3)
C8 C7 N1 112.5(5)
C8 C7 H7A 121(6)
N1 C7 H7A 106(6)
C8 C7 H7B 115(5)
N1 C7 H7B 102(5)
H7A C7 H7B 97(7)
C9 C8 C7 137.4(8)
C9 C8 H8A 102.8
C7 C8 H8A 102.8
C9 C8 H8B 102.8
C7 C8 H8B 102.8
H8A C8 H8B 105.0
C8 C9 C10 140.4(9)
C8 C9 H9A 101.9
C10 C9 H9A 101.9
C8 C9 H9B 101.9
C10 C9 H9B 101.9
H9A C9 H9B 104.7
C9 C10 H10A 109.5
C9 C10 H10B 109.5
H10A C10 H10B 109.5
C9 C10 H10C 109.5
H10A C10 H10C 109.5
H10B C10 H10C 109.5
C4 C11 H11A 106(4)
C4 C11 H11B 105(4)
H11A C11 H11B 106(6)
C4 C11 H11C 112(4)
H11A C11 H11C 115(6)
H11B C11 H11C 112(6)

loop_
_geom_bond_atom_site_label_1
_geom_bond_atom_site_label_2
_geom_bond_distance
Nb Cl1 2.3243(12)
Nb Cl2 2.3400(11)
Nb Cl3 2.3407(10)
Nb Cl4 2.3459(11)
Nb Cl5 2.3476(10)
Nb Cl6 2.3810(11)
N1 C6 1.337(6)
N1 C2 1.344(5)
N1 C7 1.496(6)
C2 C3 1.353(6)
C2 H2 0.84(4)
C3 C4 1.392(6)
C3 H3 0.93(5)
C4 C5 1.392(6)
C4 C11 1.500(7)
C5 C6 1.348(7)
C5 H5 0.81(5)
C6 H6 0.91(4)
C7 C8 1.442(9)
C7 H7A 0.86(10)
C7 H7B 0.91(8)
C8 C9 1.239(9)
C8 H8A 0.6878
C8 H8B 0.6878
C9 C10 1.404(8)
C9 H9A 0.8133
C9 H9B 0.8133
C10 H10A 0.9773
C10 H10B 0.9773
C10 H10C 0.9773
C11 H11A 0.90(6)
C11 H11B 0.98(9)
C11 H11C 1.00(8)
